data_1514249
loop_
_publ_author_name
'McOwen, Dennis W.'
'Delp, Samuel A.'
'Paillard, Elie'
'Herriot, Cristelle'
'Han, Sang-Don'
'Boyle, Paul D.'
'Sommer, Roger D.'
'Henderson, Wesley A.'

_publ_section_title
;
 Anion Coordination Interactions in Solvates with the Lithium Salts LiDCTA
 and LiTDI
;
_journal_issue 15
_journal_name_full 'The Journal of Physical Chemistry C'
_journal_page_first 7781
_journal_paper_doi 10.1021/jp412601x
_journal_volume 118
_journal_year 2014
_chemical_formula_sum 'C20 H12 F6 Li2 N12'
_chemical_formula_weight 548.30
_chemical_name_systematic
; 
(AN)2-LiTDI 
;
_space_group_IT_number 2
_symmetry_cell_setting triclinic
_symmetry_space_group_name_Hall '-P 1'
_symmetry_space_group_name_H-M 'P -1'
_atom_sites_solution_hydrogens geom
_atom_sites_solution_primary direct
_atom_sites_solution_secondary difmap
_audit_creation_method SHELXL-97
_cell_angle_alpha 100.382(15)
_cell_angle_beta 101.817(15)
_cell_angle_gamma 113.835(12)
_cell_formula_units_Z 1
_cell_length_a 8.521(3)
_cell_length_b 8.659(3)
_cell_length_c 10.512(3)
_cell_measurement_reflns_used 9973
_cell_measurement_temperature 110
_cell_measurement_theta_max 32.99
_cell_measurement_theta_min 2.69
_cell_volume 663.8(4)
_computing_cell_refinement SAINT
_computing_data_collection Apex2
_computing_data_reduction SAINT
_computing_molecular_graphics NRCVAX
_computing_publication_material cif2tables.py
_computing_structure_refinement XL
_computing_structure_solution XS
_diffrn_ambient_temperature 110
_diffrn_measured_fraction_theta_full 0.996
_diffrn_measured_fraction_theta_max 0.860
_diffrn_measurement_device_type 'Bruker-Nonius Kappa Axis X8 Apex2'
_diffrn_measurement_method 'omega and phi scans'
_diffrn_radiation_monochromator graphite
_diffrn_radiation_source 'fine-focus sealed tube'
_diffrn_radiation_type MoK\a
_diffrn_radiation_wavelength 0.71073
_diffrn_reflns_av_R_equivalents 0.0368
_diffrn_reflns_av_sigmaI/netI 0.0410
_diffrn_reflns_limit_h_max 13
_diffrn_reflns_limit_h_min -15
_diffrn_reflns_limit_k_max 15
_diffrn_reflns_limit_k_min -15
_diffrn_reflns_limit_l_max 17
_diffrn_reflns_limit_l_min -17
_diffrn_reflns_number 37256
_diffrn_reflns_theta_full 34.34
_diffrn_reflns_theta_max 39.43
_diffrn_reflns_theta_min 2.69
_exptl_absorpt_coefficient_mu 0.118
_exptl_absorpt_correction_T_max 0.9781
_exptl_absorpt_correction_T_min 0.9551
_exptl_absorpt_correction_type multi-scan
_exptl_absorpt_process_details SADABS
_exptl_crystal_colour colourless
_exptl_crystal_density_diffrn 1.372
_exptl_crystal_density_method 'not measured'
_exptl_crystal_description prism
_exptl_crystal_F_000 276
_exptl_crystal_size_max 0.39
_exptl_crystal_size_mid 0.25
_exptl_crystal_size_min 0.19
_refine_diff_density_max 0.467
_refine_diff_density_min -0.420
_refine_diff_density_rms 0.061
_refine_ls_extinction_method none
_refine_ls_goodness_of_fit_ref 1.038
_refine_ls_hydrogen_treatment constr
_refine_ls_matrix_type full
_refine_ls_number_parameters 183
_refine_ls_number_reflns 6825
_refine_ls_number_restraints 0
_refine_ls_restrained_S_all 1.038
_refine_ls_R_factor_all 0.0833
_refine_ls_R_factor_gt 0.0522
_refine_ls_shift/su_max 0.000
_refine_ls_shift/su_mean 0.000
_refine_ls_structure_factor_coef Fsqd
_refine_ls_weighting_details 'calc w=1/[\s^2^(Fo^2^)+(0.0793P)^2^+0.0576P] where P=(Fo^2^+2Fc^2^)/3'
_refine_ls_weighting_scheme calc
_refine_ls_wR_factor_gt 0.1382
_refine_ls_wR_factor_ref 0.1543
_reflns_number_gt 4653
_reflns_number_total 6825
_reflns_threshold_expression >2sigma(I)
_cod_data_source_file jp412601x_si_002.cif
_cod_data_source_block (AN)2-LiTDI
_cod_depositor_comments
;Adding full bibliography for
 ./tmp-cod-update-bibliographies-10461/cifs/1514249.cif.
;
_cod_database_code 1514249

loop_
_symmetry_equiv_pos_as_xyz
'x, y, z'
'-x, -y, -z'

loop_
_atom_site_label
_atom_site_type_symbol
_atom_site_fract_x
_atom_site_fract_y
_atom_site_fract_z
_atom_site_U_iso_or_equiv
_atom_site_adp_type
_atom_site_occupancy
_atom_site_symmetry_multiplicity
_atom_site_calc_flag
_atom_site_refinement_flags
Li1 Li 0.7631(2) 0.5415(2) 0.24081(17) 0.0239(3) Uani 1 1 d .
N1 N 0.57151(10) 0.27880(9) 0.17098(7) 0.01968(14) Uani 1 1 d .
N2 N 0.31529(11) 0.33625(10) -0.10888(8) 0.02512(16) Uani 1 1 d .
N3 N 0.00364(13) -0.20456(11) -0.09299(10) 0.0340(2) Uani 1 1 d .
N4 N 0.41678(10) -0.00770(10) 0.17211(8) 0.02209(15) Uani 1 1 d .
C1 C 0.41438(11) 0.19410(10) 0.06549(8) 0.01821(14) Uani 1 1 d .
C2 C 0.32093(11) 0.02075(11) 0.06684(9) 0.01974(15) Uani 1 1 d .
C3 C 0.56233(11) 0.14991(11) 0.22856(9) 0.02037(15) Uani 1 1 d .
C4 C 0.36087(11) 0.27459(11) -0.03022(9) 0.02042(15) Uani 1 1 d .
C5 C 0.14623(12) -0.10788(11) -0.02160(10) 0.02414(17) Uani 1 1 d .
C6 C 0.70365(13) 0.17974(13) 0.35362(10) 0.02688(19) Uani 1 1 d .
F1 F 0.84020(10) 0.33997(9) 0.39482(8) 0.0480(2) Uani 1 1 d .
F2 F 0.77105(12) 0.06557(11) 0.33637(9) 0.0546(2) Uani 1 1 d .
F3 F 0.63691(11) 0.15602(15) 0.45675(7) 0.0613(3) Uani 1 1 d .
N5 N 1.01634(12) 0.59935(12) 0.24088(10) 0.03070(18) Uani 1 1 d .
C7 C 1.15063(13) 0.60278(12) 0.23920(11) 0.02855(19) Uani 1 1 d .
C8 C 1.32157(15) 0.60548(15) 0.23754(17) 0.0454(3) Uani 1 1 d .
H8A H 1.4159 0.7281 0.2659 0.068 Uiso 1 1 calc R
H8B H 1.3116 0.5464 0.1454 0.068 Uiso 1 1 calc R
H8C H 1.3527 0.5438 0.3003 0.068 Uiso 1 1 calc R
N6 N 0.77361(13) 0.68662(13) 0.42213(9) 0.03115(18) Uani 1 1 d .
C9 C 0.80130(13) 0.79139(13) 0.51848(10) 0.02631(18) Uani 1 1 d .
C10 C 0.83709(17) 0.92597(17) 0.64099(11) 0.0361(2) Uani 1 1 d .
H10A H 0.7389 0.9589 0.6302 0.054 Uiso 1 1 calc R
H10B H 0.9511 1.0302 0.6562 0.054 Uiso 1 1 calc R
H10C H 0.8453 0.8793 0.7190 0.054 Uiso 1 1 calc R

loop_
_atom_site_aniso_label
_atom_site_aniso_U_11
_atom_site_aniso_U_22
_atom_site_aniso_U_33
_atom_site_aniso_U_23
_atom_site_aniso_U_13
_atom_site_aniso_U_12
Li1 0.0199(7) 0.0240(7) 0.0234(7) 0.0042(6) 0.0018(6) 0.0094(6)
N1 0.0177(3) 0.0205(3) 0.0183(3) 0.0043(2) 0.0025(2) 0.0084(2)
N2 0.0225(3) 0.0236(3) 0.0235(4) 0.0063(3) 0.0014(3) 0.0081(3)
N3 0.0274(4) 0.0227(3) 0.0381(5) 0.0039(3) -0.0002(4) 0.0055(3)
N4 0.0216(3) 0.0216(3) 0.0225(3) 0.0069(3) 0.0055(3) 0.0098(3)
C1 0.0168(3) 0.0184(3) 0.0173(3) 0.0033(3) 0.0033(3) 0.0078(2)
C2 0.0184(3) 0.0186(3) 0.0196(4) 0.0035(3) 0.0046(3) 0.0075(3)
C3 0.0193(3) 0.0224(3) 0.0189(4) 0.0059(3) 0.0038(3) 0.0101(3)
C4 0.0174(3) 0.0186(3) 0.0201(4) 0.0027(3) 0.0027(3) 0.0061(3)
C5 0.0234(4) 0.0193(3) 0.0257(4) 0.0051(3) 0.0047(3) 0.0080(3)
C6 0.0229(4) 0.0293(4) 0.0255(4) 0.0103(3) 0.0021(3) 0.0110(3)
F1 0.0366(4) 0.0332(3) 0.0448(4) 0.0132(3) -0.0176(3) 0.0017(3)
F2 0.0524(5) 0.0520(5) 0.0571(5) 0.0081(4) -0.0098(4) 0.0378(4)
F3 0.0394(4) 0.1109(8) 0.0266(4) 0.0314(4) 0.0068(3) 0.0248(5)
N5 0.0245(4) 0.0305(4) 0.0347(4) 0.0050(3) 0.0069(3) 0.0133(3)
C7 0.0242(4) 0.0216(4) 0.0375(5) 0.0059(3) 0.0091(4) 0.0096(3)
C8 0.0246(5) 0.0253(4) 0.0861(10) 0.0095(5) 0.0223(6) 0.0116(4)
N6 0.0322(4) 0.0365(4) 0.0251(4) 0.0050(3) 0.0050(3) 0.0195(4)
C9 0.0250(4) 0.0346(5) 0.0233(4) 0.0085(4) 0.0065(3) 0.0177(4)
C10 0.0417(6) 0.0441(6) 0.0250(5) 0.0020(4) 0.0089(4) 0.0262(5)

loop_
_atom_type_symbol
_atom_type_description
_atom_type_scat_dispersion_real
_atom_type_scat_dispersion_imag
_atom_type_scat_source
C C 0.0033 0.0016 'International Tables Vol C Tables 4.2.6.8 and 6.1.1.4'
H H 0.0000 0.0000 'International Tables Vol C Tables 4.2.6.8 and 6.1.1.4'
F F 0.0171 0.0103 'International Tables Vol C Tables 4.2.6.8 and 6.1.1.4'
Li Li -0.0003 0.0001 'International Tables Vol C Tables 4.2.6.8 and 6.1.1.4'
N N 0.0061 0.0033 'International Tables Vol C Tables 4.2.6.8 and 6.1.1.4'

loop_
_geom_angle_atom_site_label_1
_geom_angle_atom_site_label_2
_geom_angle_atom_site_label_3
_geom_angle
_geom_angle_site_symmetry_1
_geom_angle_site_symmetry_3
N5 Li1 N6 108.48(9) . .
N5 Li1 N2 103.49(8) . 2_665
N6 Li1 N2 101.46(8) . 2_665
N5 Li1 N1 118.10(9) . .
N6 Li1 N1 116.54(9) . .
N2 Li1 N1 106.52(8) 2_665 .
C3 N1 C1 101.61(7) . .
C3 N1 Li1 127.74(8) . .
C1 N1 Li1 130.34(7) . .
C4 N2 Li1 176.78(9) . 2_665
C3 N4 C2 102.08(7) . .
N1 C1 C2 109.32(8) . .
N1 C1 C4 123.87(7) . .
C2 C1 C4 126.81(8) . .
N4 C2 C1 109.47(8) . .
N4 C2 C5 123.74(8) . .
C1 C2 C5 126.69(8) . .
N4 C3 N1 117.52(8) . .
N4 C3 C6 120.12(8) . .
N1 C3 C6 122.32(8) . .
N2 C4 C1 178.68(9) . .
N3 C5 C2 176.60(10) . .
F1 C6 F2 107.36(9) . .
F1 C6 F3 107.35(9) . .
F2 C6 F3 105.06(9) . .
F1 C6 C3 112.85(8) . .
F2 C6 C3 112.22(9) . .
F3 C6 C3 111.56(8) . .
C7 N5 Li1 168.41(10) . .
N5 C7 C8 179.38(12) . .
C7 C8 H8A 109.5 . .
C7 C8 H8B 109.5 . .
H8A C8 H8B 109.5 . .
C7 C8 H8C 109.5 . .
H8A C8 H8C 109.5 . .
H8B C8 H8C 109.5 . .
C9 N6 Li1 168.08(10) . .
N6 C9 C10 179.63(12) . .
C9 C10 H10A 109.5 . .
C9 C10 H10B 109.5 . .
H10A C10 H10B 109.5 . .
C9 C10 H10C 109.5 . .
H10A C10 H10C 109.5 . .
H10B C10 H10C 109.5 . .

loop_
_geom_bond_atom_site_label_1
_geom_bond_atom_site_label_2
_geom_bond_distance
_geom_bond_site_symmetry_2
Li1 N5 2.008(2) .
Li1 N6 2.048(2) .
Li1 N2 2.0524(19) 2_665
Li1 N1 2.0696(19) .
N1 C3 1.3455(11) .
N1 C1 1.3658(12) .
N2 C4 1.1466(12) .
N2 Li1 2.0524(19) 2_665
N3 C5 1.1482(13) .
N4 C3 1.3385(12) .
N4 C2 1.3576(12) .
C1 C2 1.3905(12) .
C1 C4 1.4239(12) .
C2 C5 1.4286(13) .
C3 C6 1.4910(13) .
C6 F1 1.3185(12) .
C6 F2 1.3331(13) .
C6 F3 1.3339(13) .
N5 C7 1.1365(14) .
C7 C8 1.4511(15) .
C8 H8A 0.9800 .
C8 H8B 0.9800 .
C8 H8C 0.9800 .
N6 C9 1.1412(14) .
C9 C10 1.4562(15) .
C10 H10A 0.9800 .
C10 H10B 0.9800 .
C10 H10C 0.9800 .

loop_
_geom_torsion_atom_site_label_1
_geom_torsion_atom_site_label_2
_geom_torsion_atom_site_label_3
_geom_torsion_atom_site_label_4
_geom_torsion
_geom_torsion_site_symmetry_1
N5 Li1 N1 C3 67.59(13) .
N6 Li1 N1 C3 -64.35(13) .
N2 Li1 N1 C3 -176.67(8) 2_665
N5 Li1 N1 C1 -119.93(10) .
N6 Li1 N1 C1 108.13(11) .
N2 Li1 N1 C1 -4.19(13) 2_665
C3 N1 C1 C2 0.26(9) .
Li1 N1 C1 C2 -173.67(9) .
C3 N1 C1 C4 -178.76(8) .
Li1 N1 C1 C4 7.30(14) .
C3 N4 C2 C1 0.14(9) .
C3 N4 C2 C5 -176.36(8) .
N1 C1 C2 N4 -0.27(10) .
C4 C1 C2 N4 178.72(8) .
N1 C1 C2 C5 176.10(8) .
C4 C1 C2 C5 -4.91(15) .
C2 N4 C3 N1 0.04(10) .
C2 N4 C3 C6 177.82(8) .
C1 N1 C3 N4 -0.19(10) .
Li1 N1 C3 N4 173.96(8) .
C1 N1 C3 C6 -177.93(8) .
Li1 N1 C3 C6 -3.77(14) .
Li1 N2 C4 C1 145(4) 2_665
N1 C1 C4 N2 166(4) .
C2 C1 C4 N2 -13(4) .
N4 C2 C5 N3 144.5(17) .
C1 C2 C5 N3 -31.4(18) .
N4 C3 C6 F1 178.47(9) .
N1 C3 C6 F1 -3.85(14) .
N4 C3 C6 F2 57.02(12) .
N1 C3 C6 F2 -125.31(10) .
N4 C3 C6 F3 -60.57(12) .
N1 C3 C6 F3 117.11(10) .
N6 Li1 N5 C7 117.6(5) .
N2 Li1 N5 C7 -135.2(5) 2_665
N1 Li1 N5 C7 -17.8(6) .
Li1 N5 C7 C8 -23(14) .
N5 Li1 N6 C9 48.5(5) .
N2 Li1 N6 C9 -60.1(5) 2_665
N1 Li1 N6 C9 -175.3(4) .
Li1 N6 C9 C10 21(17) .
